data_1526718
loop_
_publ_author_name
'Kolenda, M.'
'Oles, A.'
'Szytula, A.'

_publ_section_title
;
 Magnetic structures of the Tb Cu Sb2 compound
;
_journal_name_full 'Journal of Alloys Compd.'
_journal_page_first 55
_journal_page_last 58
_journal_volume 322
_journal_year 2001
_chemical_formula_sum 'Cu Sb2 Tb'
_chemical_name_systematic 'Tb Cu Sb2'
_space_group_IT_number 129
_symmetry_space_group_name_Hall '-P 4a 2a'
_symmetry_space_group_name_H-M 'P 4/n m m :2'
_cell_angle_alpha 90
_cell_angle_beta 90
_cell_angle_gamma 90
_cell_formula_units_Z 2
_cell_length_a 4.2525
_cell_length_b 4.2525
_cell_length_c 9.8791
_cell_volume 178.651
_citation_journal_id_ASTM JALCEU
_cod_data_source_file Kolenda_JALCEU_2001_1291.cif
_cod_data_source_block Cu1Sb2Tb1
_cod_original_cell_volume 178.6512
_cod_original_formula_sum 'Cu1 Sb2 Tb1'
_cod_database_code 1526718

loop_
_symmetry_equiv_pos_as_xyz
x,y,z
-y+1/2,x,z
-x+1/2,-y+1/2,z
y,-x+1/2,z
x+1/2,-y,-z
y+1/2,x+1/2,-z
-x,y+1/2,-z
-y,-x,-z
-x,-y,-z
y-1/2,-x,-z
x-1/2,y-1/2,-z
-y,x-1/2,-z
-x-1/2,y,z
-y-1/2,-x-1/2,z
x,-y-1/2,z
y,x,z

loop_
_atom_site_label
_atom_site_type_symbol
_atom_site_fract_x
_atom_site_fract_y
_atom_site_fract_z
_atom_site_occupancy
_atom_site_U_iso_or_equiv
Tb1 Tb 0.25 0.25 0.7448 1 0.0
Cu1 Cu 0.75 0.25 0 1 0.0
Sb1 Sb 0.75 0.25 0.5 1 0.0
Sb2 Sb 0.25 0.25 0.1645 1 0.0
